data_1548456
loop_
_publ_author_name
'Carter, Nicholas'
'Li, Xiabing'
'Reavey, Lewis'
'Meijer, Anthony J. H. M.'
'Coldham, Iain'

_publ_section_title
;
 Synthesis and kinetic resolution of substituted tetrahydroquinolines by
 lithiation then electrophilic quench.
;
_journal_issue 5
_journal_name_full 'Chemical science'
_journal_page_first 1352
_journal_page_last 1357
_journal_paper_doi 10.1039/c7sc04435f
_journal_volume 9
_journal_year 2018
_chemical_absolute_configuration syn
_chemical_formula_moiety 'C20 H23 N O2'
_chemical_formula_sum 'C20 H23 N O2'
_chemical_formula_weight 309.39
_space_group_crystal_system orthorhombic
_space_group_IT_number 19
_space_group_name_Hall 'P 2ac 2ab'
_space_group_name_H-M_alt 'P 21 21 21'
_symmetry_space_group_name_Hall 'P 2ac 2ab'
_symmetry_space_group_name_H-M 'P 21 21 21'
_atom_sites_solution_hydrogens mixed
_audit_creation_method SHELXL-2014/7
_audit_update_record
;
2017-10-05 deposited with the CCDC.
2017-12-14 downloaded from the CCDC.
;
_cell_angle_alpha 90
_cell_angle_beta 90
_cell_angle_gamma 90
_cell_formula_units_Z 4
_cell_length_a 6.1094(3)
_cell_length_b 14.2823(6)
_cell_length_c 19.8409(8)
_cell_measurement_reflns_used 9924
_cell_measurement_temperature 100(2)
_cell_measurement_theta_max 66.63
_cell_measurement_theta_min 3.81
_cell_volume 1731.24(13)
_computing_cell_refinement 'Bruker SAINT'
_computing_data_collection 'Bruker APEX2'
_computing_data_reduction 'Bruker SAINT'
_computing_molecular_graphics 'Bruker SHELXTL'
_computing_publication_material 'Bruker SHELXTL'
_computing_structure_refinement 'SHELXL-2014/7 (Sheldrick, 2014)'
_computing_structure_solution 'SHELXS-97 (Sheldrick 2008)'
_diffrn_ambient_temperature 100(2)
_diffrn_measured_fraction_theta_full 0.994
_diffrn_measured_fraction_theta_max 0.993
_diffrn_measurement_device_type 'Bruker APEX-II CCD'
_diffrn_measurement_method '\f and \w scans'
_diffrn_radiation_type CuK\a
_diffrn_radiation_wavelength 1.54178
_diffrn_reflns_av_R_equivalents 0.0313
_diffrn_reflns_av_unetI/netI 0.0283
_diffrn_reflns_Laue_measured_fraction_full 0.994
_diffrn_reflns_Laue_measured_fraction_max 0.993
_diffrn_reflns_limit_h_max 7
_diffrn_reflns_limit_h_min -6
_diffrn_reflns_limit_k_max 15
_diffrn_reflns_limit_k_min -17
_diffrn_reflns_limit_l_max 21
_diffrn_reflns_limit_l_min -23
_diffrn_reflns_number 11998
_diffrn_reflns_point_group_measured_fraction_full 0.992
_diffrn_reflns_point_group_measured_fraction_max 0.991
_diffrn_reflns_theta_full 66.624
_diffrn_reflns_theta_max 66.624
_diffrn_reflns_theta_min 3.813
_exptl_absorpt_coefficient_mu 0.599
_exptl_absorpt_correction_T_max 0.92
_exptl_absorpt_correction_T_min 0.82
_exptl_absorpt_correction_type multi-scan
_exptl_absorpt_process_details sadabs
_exptl_crystal_colour colourless
_exptl_crystal_density_diffrn 1.187
_exptl_crystal_description BLOCK
_exptl_crystal_F_000 664
_exptl_crystal_size_max 0.200
_exptl_crystal_size_mid 0.200
_exptl_crystal_size_min 0.180
_refine_diff_density_max 0.152
_refine_diff_density_min -0.169
_refine_diff_density_rms 0.034
_refine_ls_abs_structure_details
; 
 Flack x determined using 1181 quotients [(I+)-(I-)]/[(I+)+(I-)] 
 (Parsons, Flack and Wagner, Acta Cryst. B69 (2013) 249-259). 
;
_refine_ls_abs_structure_Flack 0.08(7)
_refine_ls_extinction_method none
_refine_ls_goodness_of_fit_ref 1.091
_refine_ls_hydrogen_treatment constr
_refine_ls_matrix_type full
_refine_ls_number_parameters 211
_refine_ls_number_reflns 3043
_refine_ls_number_restraints 0
_refine_ls_restrained_S_all 1.091
_refine_ls_R_factor_all 0.0303
_refine_ls_R_factor_gt 0.0285
_refine_ls_shift/su_max 0.000
_refine_ls_shift/su_mean 0.000
_refine_ls_structure_factor_coef Fsqd
_refine_ls_weighting_details 'w=1/[\s^2^(Fo^2^)+(0.0351P)^2^+0.2503P] where P=(Fo^2^+2Fc^2^)/3'
_refine_ls_weighting_scheme calc
_refine_ls_wR_factor_gt 0.0687
_refine_ls_wR_factor_ref 0.0698
_reflns_Friedel_coverage 0.704
_reflns_Friedel_fraction_full 0.988
_reflns_Friedel_fraction_max 0.987
_reflns_number_gt 2918
_reflns_number_total 3043
_reflns_threshold_expression 'I > 2\s(I)'
_cod_data_source_file c7sc04435f2.cif
_cod_data_source_block OIC270A
_cod_depositor_comments 'Adding full bibliography for 1548455--1548458.cif.'
_cod_database_code 1548456
_shelx_shelxl_version_number 2014/7
_shelx_space_group_comment
; 
The symmetry employed for this shelxl refinement is uniquely defined 
by the following loop, which should always be used as a source of 
symmetry information in preference to the above space-group names. 
They are only intended as comments. 
;
_shelx_estimated_absorpt_t_min 0.890
_shelx_estimated_absorpt_t_max 0.900

loop_
_space_group_symop_operation_xyz
'x, y, z'
'x+1/2, -y+1/2, -z'
'-x, y+1/2, -z+1/2'
'-x+1/2, -y, z+1/2'

loop_
_atom_site_label
_atom_site_type_symbol
_atom_site_fract_x
_atom_site_fract_y
_atom_site_fract_z
_atom_site_U_iso_or_equiv
_atom_site_adp_type
_atom_site_occupancy
_atom_site_site_symmetry_order
_atom_site_calc_flag
_atom_site_refinement_flags_posn
_atom_site_refinement_flags_adp
O1 O 0.75160(19) 0.58743(8) 0.43607(6) 0.0182(3) Uani 1 1 d . .
O2 O 0.43094(19) 0.52071(8) 0.46631(6) 0.0236(3) Uani 1 1 d . .
N1 N 0.9681(2) 0.43039(10) 0.47275(7) 0.0165(3) Uani 1 1 d . .
H1N H 1.0642 0.4772 0.4651 0.020 Uiso 1 1 d R U
C1 C 0.5041(3) 0.72287(13) 0.43505(10) 0.0269(4) Uani 1 1 d . .
H5 H 0.3752 0.6870 0.4491 0.040 Uiso 1 1 calc R U
H1 H 0.4576 0.7769 0.4082 0.040 Uiso 1 1 calc R U
H6 H 0.5835 0.7447 0.4750 0.040 Uiso 1 1 calc R U
C2 C 0.6521(3) 0.66129(12) 0.39323(8) 0.0196(4) Uani 1 1 d . .
C3 C 0.6281(3) 0.52481(12) 0.46834(9) 0.0168(4) Uani 1 1 d . .
C4 C 0.7740(3) 0.45786(11) 0.51027(8) 0.0157(4) Uani 1 1 d . .
C5 C 0.9418(3) 0.37179(11) 0.41673(8) 0.0164(3) Uani 1 1 d . .
C6 C 1.1036(3) 0.36937(13) 0.36679(9) 0.0206(4) Uani 1 1 d . .
H14 H 1.2226 0.4121 0.3687 0.025 Uiso 1 1 calc R U
C7 C 1.0914(3) 0.30531(14) 0.31485(9) 0.0259(4) Uani 1 1 d . .
H15 H 1.2043 0.3031 0.2820 0.031 Uiso 1 1 calc R U
C8 C 0.9149(3) 0.24399(15) 0.31025(9) 0.0286(4) Uani 1 1 d . .
H2 H 0.9063 0.1999 0.2745 0.034 Uiso 1 1 calc R U
C9 C 0.5353(4) 0.61661(15) 0.33384(10) 0.0352(5) Uani 1 1 d . .
H24 H 0.6346 0.5729 0.3112 0.053 Uiso 1 1 calc R U
H4 H 0.4899 0.6654 0.3021 0.053 Uiso 1 1 calc R U
H3 H 0.4061 0.5827 0.3500 0.053 Uiso 1 1 calc R U
C10 C 0.8522(3) 0.71524(14) 0.37027(10) 0.0289(4) Uani 1 1 d . .
H9 H 0.9271 0.7417 0.4096 0.043 Uiso 1 1 calc R U
H7 H 0.8071 0.7660 0.3400 0.043 Uiso 1 1 calc R U
H8 H 0.9518 0.6730 0.3463 0.043 Uiso 1 1 calc R U
C11 C 0.6450(3) 0.36874(12) 0.52799(9) 0.0173(3) Uani 1 1 d . .
H17 H 0.7329 0.3303 0.5595 0.021 Uiso 1 1 calc R U
H18 H 0.5082 0.3867 0.5514 0.021 Uiso 1 1 calc R U
C12 C 0.5878(3) 0.30999(12) 0.46624(9) 0.0197(4) Uani 1 1 d . .
H16 H 0.5624 0.2445 0.4807 0.024 Uiso 1 1 calc R U
H10 H 0.4496 0.3337 0.4466 0.024 Uiso 1 1 calc R U
C13 C 0.7622(3) 0.31073(12) 0.41246(9) 0.0182(4) Uani 1 1 d . .
C14 C 0.7523(3) 0.24843(13) 0.35862(9) 0.0242(4) Uani 1 1 d . .
H11 H 0.6300 0.2077 0.3550 0.029 Uiso 1 1 calc R U
C15 C 0.8359(3) 0.50621(11) 0.57620(9) 0.0173(4) Uani 1 1 d . .
C16 C 1.0432(3) 0.49615(12) 0.60429(9) 0.0202(4) Uani 1 1 d . .
H23 H 1.1548 0.4647 0.5798 0.024 Uiso 1 1 calc R U
C17 C 1.0877(3) 0.53190(13) 0.66800(9) 0.0242(4) Uani 1 1 d . .
H22 H 1.2293 0.5242 0.6869 0.029 Uiso 1 1 calc R U
C18 C 0.9274(3) 0.57869(13) 0.70414(9) 0.0240(4) Uani 1 1 d . .
H19 H 0.9581 0.6026 0.7478 0.029 Uiso 1 1 calc R U
C19 C 0.7218(3) 0.59013(13) 0.67576(9) 0.0251(4) Uani 1 1 d . .
H21 H 0.6114 0.6229 0.6999 0.030 Uiso 1 1 calc R U
C20 C 0.6765(3) 0.55428(12) 0.61270(9) 0.0216(4) Uani 1 1 d . .
H20 H 0.5348 0.5625 0.5939 0.026 Uiso 1 1 calc R U

loop_
_atom_site_aniso_label
_atom_site_aniso_U_11
_atom_site_aniso_U_22
_atom_site_aniso_U_33
_atom_site_aniso_U_23
_atom_site_aniso_U_13
_atom_site_aniso_U_12
O1 0.0156(6) 0.0170(6) 0.0221(6) 0.0075(5) 0.0003(5) -0.0003(5)
O2 0.0127(6) 0.0231(6) 0.0351(7) 0.0073(6) -0.0022(5) -0.0005(5)
N1 0.0125(7) 0.0161(7) 0.0209(7) 0.0015(6) 0.0023(6) -0.0015(5)
C1 0.0296(10) 0.0207(9) 0.0305(10) 0.0044(8) 0.0029(8) 0.0050(7)
C2 0.0234(9) 0.0189(9) 0.0166(9) 0.0058(7) -0.0025(7) 0.0013(7)
C3 0.0155(9) 0.0150(8) 0.0198(9) 0.0008(7) 0.0008(6) -0.0009(6)
C4 0.0117(8) 0.0157(8) 0.0198(9) 0.0023(7) 0.0012(6) -0.0001(6)
C5 0.0164(8) 0.0161(8) 0.0168(8) 0.0053(7) -0.0033(6) 0.0010(7)
C6 0.0185(9) 0.0253(9) 0.0181(9) 0.0055(7) -0.0038(6) -0.0019(7)
C7 0.0286(10) 0.0351(11) 0.0140(9) 0.0025(8) 0.0016(7) -0.0018(8)
C8 0.0387(12) 0.0324(10) 0.0146(9) -0.0013(8) -0.0041(7) -0.0039(9)
C9 0.0479(13) 0.0337(11) 0.0241(10) 0.0008(9) -0.0113(9) -0.0039(10)
C10 0.0300(10) 0.0302(11) 0.0266(10) 0.0129(9) 0.0025(8) -0.0031(8)
C11 0.0132(8) 0.0151(8) 0.0238(9) 0.0046(7) 0.0013(7) -0.0007(6)
C12 0.0161(8) 0.0176(8) 0.0253(9) 0.0039(7) -0.0022(7) -0.0032(7)
C13 0.0199(9) 0.0167(8) 0.0180(8) 0.0066(7) -0.0049(7) 0.0003(7)
C14 0.0271(9) 0.0246(10) 0.0208(9) 0.0051(8) -0.0074(8) -0.0057(8)
C15 0.0168(8) 0.0134(8) 0.0217(9) 0.0057(7) 0.0026(6) -0.0022(6)
C16 0.0176(9) 0.0202(8) 0.0229(9) 0.0024(7) 0.0019(7) 0.0010(7)
C17 0.0201(9) 0.0277(9) 0.0247(10) 0.0035(8) -0.0024(7) -0.0023(8)
C18 0.0294(10) 0.0225(9) 0.0200(9) 0.0017(8) 0.0012(7) -0.0044(8)
C19 0.0251(10) 0.0237(9) 0.0265(10) -0.0020(8) 0.0058(7) 0.0008(8)
C20 0.0163(8) 0.0219(9) 0.0264(10) 0.0018(8) 0.0006(7) 0.0017(7)

loop_
_atom_type_symbol
_atom_type_description
_atom_type_scat_dispersion_real
_atom_type_scat_dispersion_imag
_atom_type_scat_source
C C 0.0181 0.0091 'International Tables Vol C Tables 4.2.6.8 and 6.1.1.4'
H H 0.0000 0.0000 'International Tables Vol C Tables 4.2.6.8 and 6.1.1.4'
N N 0.0311 0.0180 'International Tables Vol C Tables 4.2.6.8 and 6.1.1.4'
O O 0.0492 0.0322 'International Tables Vol C Tables 4.2.6.8 and 6.1.1.4'

loop_
_geom_angle_atom_site_label_1
_geom_angle_atom_site_label_2
_geom_angle_atom_site_label_3
_geom_angle
C3 O1 C2 121.31(13)
C5 N1 C4 118.28(13)
C5 N1 H1N 112.6
C4 N1 H1N 114.6
C2 C1 H5 109.5
C2 C1 H1 109.5
H5 C1 H1 109.5
C2 C1 H6 109.5
H5 C1 H6 109.5
H1 C1 H6 109.5
O1 C2 C1 110.14(13)
O1 C2 C10 101.72(14)
C1 C2 C10 110.62(15)
O1 C2 C9 109.77(15)
C1 C2 C9 112.95(17)
C10 C2 C9 111.08(16)
O2 C3 O1 125.53(16)
O2 C3 C4 124.21(15)
O1 C3 C4 110.26(13)
N1 C4 C15 111.00(13)
N1 C4 C11 108.16(13)
C15 C4 C11 107.78(13)
N1 C4 C3 111.15(13)
C15 C4 C3 108.87(13)
C11 C4 C3 109.81(13)
C6 C5 N1 119.70(15)
C6 C5 C13 119.58(16)
N1 C5 C13 120.57(15)
C7 C6 C5 120.46(16)
C7 C6 H14 119.8
C5 C6 H14 119.8
C6 C7 C8 120.52(17)
C6 C7 H15 119.7
C8 C7 H15 119.7
C14 C8 C7 118.82(17)
C14 C8 H2 120.6
C7 C8 H2 120.6
C2 C9 H24 109.5
C2 C9 H4 109.5
H24 C9 H4 109.5
C2 C9 H3 109.5
H24 C9 H3 109.5
H4 C9 H3 109.5
C2 C10 H9 109.5
C2 C10 H7 109.5
H9 C10 H7 109.5
C2 C10 H8 109.5
H9 C10 H8 109.5
H7 C10 H8 109.5
C12 C11 C4 112.90(14)
C12 C11 H17 109.0
C4 C11 H17 109.0
C12 C11 H18 109.0
C4 C11 H18 109.0
H17 C11 H18 107.8
C13 C12 C11 113.75(14)
C13 C12 H16 108.8
C11 C12 H16 108.8
C13 C12 H10 108.8
C11 C12 H10 108.8
H16 C12 H10 107.7
C14 C13 C5 118.51(17)
C14 C13 C12 120.54(15)
C5 C13 C12 120.91(15)
C8 C14 C13 122.07(17)
C8 C14 H11 119.0
C13 C14 H11 119.0
C16 C15 C20 118.60(16)
C16 C15 C4 121.48(15)
C20 C15 C4 119.64(15)
C17 C16 C15 120.29(17)
C17 C16 H23 119.9
C15 C16 H23 119.9
C18 C17 C16 120.64(17)
C18 C17 H22 119.7
C16 C17 H22 119.7
C17 C18 C19 119.14(17)
C17 C18 H19 120.4
C19 C18 H19 120.4
C20 C19 C18 120.43(17)
C20 C19 H21 119.8
C18 C19 H21 119.8
C19 C20 C15 120.89(17)
C19 C20 H20 119.6
C15 C20 H20 119.6

loop_
_geom_bond_atom_site_label_1
_geom_bond_atom_site_label_2
_geom_bond_distance
O1 C3 1.334(2)
O1 C2 1.485(2)
O2 C3 1.207(2)
N1 C5 1.401(2)
N1 C4 1.454(2)
N1 H1N 0.9023
C1 C2 1.510(3)
C1 H5 0.9800
C1 H1 0.9800
C1 H6 0.9800
C2 C10 1.515(3)
C2 C9 1.518(3)
C3 C4 1.549(2)
C4 C15 1.527(2)
C4 C11 1.538(2)
C5 C6 1.400(2)
C5 C13 1.404(2)
C6 C7 1.380(3)
C6 H14 0.9500
C7 C8 1.392(3)
C7 H15 0.9500
C8 C14 1.383(3)
C8 H2 0.9500
C9 H24 0.9800
C9 H4 0.9800
C9 H3 0.9800
C10 H9 0.9800
C10 H7 0.9800
C10 H8 0.9800
C11 C12 1.525(2)
C11 H17 0.9900
C11 H18 0.9900
C12 C13 1.508(2)
C12 H16 0.9900
C12 H10 0.9900
C13 C14 1.392(3)
C14 H11 0.9500
C15 C16 1.391(2)
C15 C20 1.394(2)
C16 C17 1.390(3)
C16 H23 0.9500
C17 C18 1.385(3)
C17 H22 0.9500
C18 C19 1.386(3)
C18 H19 0.9500
C19 C20 1.380(3)
C19 H21 0.9500
C20 H20 0.9500

loop_
_geom_hbond_atom_site_label_D
_geom_hbond_atom_site_label_H
_geom_hbond_atom_site_label_A
_geom_hbond_distance_DH
_geom_hbond_distance_HA
_geom_hbond_distance_DA
_geom_hbond_angle_DHA
_geom_hbond_site_symmetry_A
C9 H3 O2 0.98 2.48 3.032(2) 115.5 .
C1 H5 O2 0.98 2.42 2.987(2) 116.1 .
C9 H3 O2 0.98 2.48 3.032(2) 115.5 .
C1 H5 O2 0.98 2.42 2.987(2) 116.1 .
N1 H1N O2 0.90 2.33 3.1104(18) 145.4 1_655
N1 H1N O2 0.90 2.33 3.1104(18) 145.4 1_655
C1 H5 O2 0.98 2.42 2.987(2) 116.1 .
C9 H3 O2 0.98 2.48 3.032(2) 115.5 .

loop_
_geom_torsion_atom_site_label_1
_geom_torsion_atom_site_label_2
_geom_torsion_atom_site_label_3
_geom_torsion_atom_site_label_4
_geom_torsion
C3 O1 C2 C1 60.83(19)
C3 O1 C2 C10 178.17(14)
C3 O1 C2 C9 -64.1(2)
C2 O1 C3 O2 0.4(3)
C2 O1 C3 C4 -178.76(13)
C5 N1 C4 C15 169.66(13)
C5 N1 C4 C11 51.62(18)
C5 N1 C4 C3 -69.00(17)
O2 C3 C4 N1 138.89(17)
O1 C3 C4 N1 -41.91(18)
O2 C3 C4 C15 -98.54(19)
O1 C3 C4 C15 80.66(16)
O2 C3 C4 C11 19.2(2)
O1 C3 C4 C11 -161.55(13)
C4 N1 C5 C6 158.15(15)
C4 N1 C5 C13 -26.3(2)
N1 C5 C6 C7 173.38(15)
C13 C5 C6 C7 -2.3(2)
C5 C6 C7 C8 1.9(3)
C6 C7 C8 C14 0.0(3)
N1 C4 C11 C12 -55.65(17)
C15 C4 C11 C12 -175.73(13)
C3 C4 C11 C12 65.80(17)
C4 C11 C12 C13 35.53(19)
C6 C5 C13 C14 0.8(2)
N1 C5 C13 C14 -174.81(15)
C6 C5 C13 C12 178.57(15)
N1 C5 C13 C12 3.0(2)
C11 C12 C13 C14 168.87(15)
C11 C12 C13 C5 -8.9(2)
C7 C8 C14 C13 -1.5(3)
C5 C13 C14 C8 1.1(3)
C12 C13 C14 C8 -176.71(17)
N1 C4 C15 C16 -19.1(2)
C11 C4 C15 C16 99.20(17)
C3 C4 C15 C16 -141.74(15)
N1 C4 C15 C20 167.15(15)
C11 C4 C15 C20 -74.58(19)
C3 C4 C15 C20 44.49(19)
C20 C15 C16 C17 1.2(2)
C4 C15 C16 C17 -172.60(16)
C15 C16 C17 C18 -0.6(3)
C16 C17 C18 C19 -0.5(3)
C17 C18 C19 C20 0.9(3)
C18 C19 C20 C15 -0.2(3)
C16 C15 C20 C19 -0.9(3)
C4 C15 C20 C19 173.10(15)
